data_4515686
loop_
_publ_author_name
'Nicholls, Leo D. M.'
'Marx, Maximilian'
'Hartung, Thierry'
'Gonz\'alez-Fern\'andez, Elisa'
'Golz, Christopher'
'Alcarazo, Manuel'

_publ_section_title
;
 TADDOL-Derived Cationic Phosphonites: Toward an Effective
 Enantioselective Synthesis of [6]Helicenes via Au-Catalyzed Alkyne
 Hydroarylation
;
_journal_issue 7
_journal_name_full 'ACS Catalysis'
_journal_page_first 6079
_journal_paper_doi 10.1021/acscatal.8b01374
_journal_volume 8
_journal_year 2018
_chemical_absolute_configuration ad
_chemical_formula_moiety 'C57 H53 Au Cl F12 N3 O4 P, F6 Sb'
_chemical_formula_sum 'C57 H53 Au Cl F18 N3 O4 P Sb'
_chemical_formula_weight 1571.16
_space_group_crystal_system orthorhombic
_space_group_IT_number 19
_space_group_name_Hall 'P 2ac 2ab'
_space_group_name_H-M_alt 'P 21 21 21'
_atom_sites_solution_hydrogens geom
_atom_sites_solution_primary dual
_audit_creation_date 2018-04-04
_audit_creation_method
;
Olex2 1.2
(compiled 2017.08.10 svn.r3458 for OlexSys, GUI svn.r5381)
;
_cell_angle_alpha 90
_cell_angle_beta 90
_cell_angle_gamma 90
_cell_formula_units_Z 4
_cell_length_a 11.6250(8)
_cell_length_b 21.7951(18)
_cell_length_c 24.924(2)
_cell_measurement_reflns_used 8737
_cell_measurement_temperature 100
_cell_measurement_theta_max 29.399
_cell_measurement_theta_min 2.391
_cell_volume 6314.9(8)
_computing_cell_refinement 'SAINT V8.38A (?, 2016)'
_computing_data_reduction 'SAINT V8.38A (?, 2016)'
_computing_molecular_graphics 'Olex2 (Dolomanov et al., 2009)'
_computing_publication_material 'Olex2 (Dolomanov et al., 2009)'
_computing_structure_refinement 'XL (Sheldrick, 2008)'
_computing_structure_solution 'ShelXT (Sheldrick, 2015)'
_diffrn_ambient_temperature 100
_diffrn_measured_fraction_theta_full 0.996
_diffrn_measured_fraction_theta_max 0.994
_diffrn_measurement_device_type 'Bruker APEX-II CCD'
_diffrn_measurement_method '\f and \w scans'
_diffrn_radiation_type MoK\a
_diffrn_radiation_wavelength 0.71073
_diffrn_reflns_av_R_equivalents 0.0459
_diffrn_reflns_av_unetI/netI 0.0607
_diffrn_reflns_Laue_measured_fraction_full 0.996
_diffrn_reflns_Laue_measured_fraction_max 0.994
_diffrn_reflns_limit_h_max 13
_diffrn_reflns_limit_h_min -16
_diffrn_reflns_limit_k_max 30
_diffrn_reflns_limit_k_min -23
_diffrn_reflns_limit_l_max 28
_diffrn_reflns_limit_l_min -34
_diffrn_reflns_number 47392
_diffrn_reflns_point_group_measured_fraction_full 0.994
_diffrn_reflns_point_group_measured_fraction_max 0.991
_diffrn_reflns_theta_full 25.242
_diffrn_reflns_theta_max 29.655
_diffrn_reflns_theta_min 2.396
_exptl_absorpt_coefficient_mu 2.914
_exptl_absorpt_correction_T_max 0.0523
_exptl_absorpt_correction_T_min 0.0157
_exptl_absorpt_correction_type multi-scan
_exptl_absorpt_process_details
'SADABS-2016/2 (Bruker,2016/2) was used for absorption correction. wR2(int) was 0.1278 before and 0.0768 after correction. The Ratio of minimum to maximum transmission is 0.3002. The \l/2 correction factor is Not present.'
_exptl_crystal_colour colourless
_exptl_crystal_colour_primary colourless
_exptl_crystal_density_diffrn 1.653
_exptl_crystal_description plate
_exptl_crystal_F_000 3088
_exptl_crystal_size_max 0.367
_exptl_crystal_size_mid 0.272
_exptl_crystal_size_min 0.032
_refine_diff_density_max 2.019
_refine_diff_density_min -2.122
_refine_diff_density_rms 0.121
_refine_ls_abs_structure_details
;
 Flack x determined using 5249 quotients [(I+)-(I-)]/[(I+)+(I-)]
 (Parsons, Flack and Wagner, Acta Cryst. B69 (2013) 249-259).
;
_refine_ls_abs_structure_Flack 0.012(4)
_refine_ls_extinction_method none
_refine_ls_goodness_of_fit_ref 1.039
_refine_ls_hydrogen_treatment constr
_refine_ls_matrix_type full
_refine_ls_number_parameters 772
_refine_ls_number_reflns 17698
_refine_ls_number_restraints 103
_refine_ls_restrained_S_all 1.044
_refine_ls_R_factor_all 0.0684
_refine_ls_R_factor_gt 0.0554
_refine_ls_shift/su_max 0.001
_refine_ls_shift/su_mean 0.000
_refine_ls_structure_factor_coef Fsqd
_refine_ls_weighting_details 'w=1/[\s^2^(Fo^2^)+(0.0761P)^2^+9.0146P] where P=(Fo^2^+2Fc^2^)/3'
_refine_ls_weighting_scheme calc
_refine_ls_wR_factor_gt 0.1530
_refine_ls_wR_factor_ref 0.1626
_reflns_Friedel_coverage 0.828
_reflns_Friedel_fraction_full 0.991
_reflns_Friedel_fraction_max 0.988
_reflns_number_gt 13967
_reflns_number_total 17698
_reflns_threshold_expression 'I > 2\s(I)'
_cod_data_source_file cs8b01374_si_009.cif
_cod_data_source_block mo_0264_cg_0m_sq
_cod_original_cell_volume 6315.0(9)
_cod_database_code 4515686
_shelx_shelxl_version_number 2016/6
_shelx_space_group_comment
;
The symmetry employed for this shelxl refinement is uniquely defined
by the following loop, which should always be used as a source of
symmetry information in preference to the above space-group names.
They are only intended as comments.
;
_shelx_estimated_absorpt_t_max 0.913
_shelx_estimated_absorpt_t_min 0.414
_olex2_refinement_description
;
1. Fixed Uiso
 At 1.2 times of:
  All C(H) groups
 At 1.5 times of:
  All C(H,H,H) groups
2. Restrained distances
 F8-F9
 2.14 with sigma of 0.02
 F9-F7
 2.14 with sigma of 0.02
 F8-F7
 2.14 with sigma of 0.02
 C50-C47
 1.48 with sigma of 0.02
 F9-C50
 1.41 with sigma of 0.02
 C50-F7
 1.41 with sigma of 0.02
 C50-F8
 1.41 with sigma of 0.02
3. Rigid bond restraints
 C47
 with sigma for 1-2 distances of 0.001 and sigma for 1-3 distances of 0.001
 C50, C47, C46, C48
 with sigma for 1-2 distances of 0.01 and sigma for 1-3 distances of 0.01
4. Uiso/Uaniso restraints and constraints
C47: within 2A with sigma of 0.001 and sigma for terminal atoms of 0.002
C50 \\sim C46 \\sim C47 \\sim C48: within 2A with sigma of 0.04 and sigma for
terminal atoms of 0.08
5. Rigid body (RIGU) restrains
 C49, C44, C45, C46, C47, C48
 with sigma for 1-2 distances of 0.004 and sigma for 1-3 distances of 0.004
 F7, F8, F9, C50
 with sigma for 1-2 distances of 0.001 and sigma for 1-3 distances of 0.001
 F1, C34, F2, F3
 with sigma for 1-2 distances of 0.001 and sigma for 1-3 distances of 0.001
6.a Ternary CH refined with riding coordinates:
 C21(H21), C25(H25), C26(H26)
6.b Me refined with riding coordinates:
 C22(H22A,H22B,H22C)
6.c Aromatic/amide H refined with riding coordinates:
 C5(H5), C7(H7), C14(H14), C16(H16), C29(H29), C30(H30), C32(H32), C33(H33),
 C36(H36), C37(H37), C39(H39), C40(H40), C49(H49), C48(H48), C46(H46), C45(H45),
  C52(H52), C53(H53), C55(H55), C56(H56)
6.d Fitted hexagon refined as free rotating group:
 C44(C49,C48,C47,C46,C45)
6.e Idealised Me refined as rotating group:
 C9(H9A,H9B,H9C), C10(H10A,H10B,H10C), C11(H11A,H11B,H11C), C18(H18A,H18B,
 H18C), C19(H19A,H19B,H19C), C20(H20A,H20B,H20C), C23(H23A,H23B,H23C), C42(H42A,
 H42B,H42C), C43(H43A,H43B,H43C)
;
_olex2_submission_special_instructions 'No special instructions were received'

loop_
_space_group_symop_operation_xyz
'x, y, z'
'-x+1/2, -y, z+1/2'
'-x, y+1/2, -z+1/2'
'x+1/2, -y+1/2, -z'

loop_
_atom_site_label
_atom_site_type_symbol
_atom_site_fract_x
_atom_site_fract_y
_atom_site_fract_z
_atom_site_U_iso_or_equiv
_atom_site_adp_type
_atom_site_occupancy
_atom_site_site_symmetry_order
_atom_site_calc_flag
_atom_site_refinement_flags_posn
_atom_site_refinement_flags_adp
Au1 Au 0.69634(3) 0.42910(2) 0.32248(2) 0.06086(13) Uani 1 1 d . .
Cl1 Cl 0.8777(3) 0.39348(19) 0.3276(3) 0.132(2) Uani 1 1 d . .
P1 P 0.52447(16) 0.46972(9) 0.32067(10) 0.0420(4) Uani 1 1 d . .
F1 F 0.1832(16) 0.7352(8) 0.1480(7) 0.180(5) Uani 1 1 d . U
F2 F 0.2340(19) 0.6872(6) 0.0938(6) 0.207(7) Uani 1 1 d . U
F3 F 0.3189(14) 0.7712(5) 0.1168(6) 0.155(4) Uani 1 1 d . U
F4 F 1.0160(9) 0.4933(7) 0.1477(6) 0.168(7) Uani 1 1 d . .
F5 F 1.0483(9) 0.5881(6) 0.1529(5) 0.138(5) Uani 1 1 d . .
F6 F 1.0941(10) 0.5257(8) 0.2131(5) 0.153(5) Uani 1 1 d . .
F7 F 0.747(2) 0.2880(8) 0.5257(8) 0.273(11) Uani 1 1 d D U
F8 F 0.8954(19) 0.3421(11) 0.5340(10) 0.317(11) Uani 1 1 d D U
F9 F 0.760(2) 0.3512(8) 0.5923(6) 0.256(9) Uani 1 1 d D U
F10 F 0.2700(16) 0.6741(12) 0.5959(6) 0.234(11) Uani 1 1 d . .
F11 F 0.1403(14) 0.6537(8) 0.5486(8) 0.211(10) Uani 1 1 d . .
F12 F 0.2386(19) 0.7290(7) 0.5348(8) 0.224(11) Uani 1 1 d . .
O1 O 0.5026(5) 0.5231(3) 0.2794(2) 0.0414(11) Uani 1 1 d . .
O2 O 0.4768(5) 0.4944(3) 0.3756(2) 0.0433(12) Uani 1 1 d . .
O3 O 0.6029(5) 0.6705(3) 0.3297(2) 0.0485(13) Uani 1 1 d . .
O4 O 0.6813(5) 0.6129(3) 0.4169(3) 0.0522(14) Uani 1 1 d . .
N1 N 0.4019(7) 0.3936(3) 0.2504(3) 0.0463(15) Uani 1 1 d . .
N2 N 0.3089(9) 0.3601(4) 0.2444(4) 0.063(2) Uani 1 1 d . .
N3 N 0.2520(8) 0.3664(4) 0.2878(4) 0.066(2) Uani 1 1 d . .
C1 C 0.4062(6) 0.4211(3) 0.3004(3) 0.0401(14) Uani 1 1 d . .
C2 C 0.3061(7) 0.4035(3) 0.3261(3) 0.0450(15) Uani 1 1 d . .
C3 C 0.2646(10) 0.4128(5) 0.3798(5) 0.065(3) Uani 1 1 d . .
C4 C 0.3071(13) 0.3765(5) 0.4213(4) 0.067(3) Uani 1 1 d . .
C5 C 0.263(2) 0.3840(8) 0.4725(7) 0.119(7) Uani 1 1 d . .
H5 H 0.287131 0.357899 0.500843 0.143 Uiso 1 1 calc R .
C6 C 0.183(2) 0.4305(11) 0.4818(9) 0.131(8) Uani 1 1 d . .
C7 C 0.1428(18) 0.4641(9) 0.4426(9) 0.114(7) Uani 1 1 d . .
H7 H 0.087506 0.494898 0.450665 0.137 Uiso 1 1 calc R .
C8 C 0.1790(11) 0.4562(5) 0.3879(6) 0.078(4) Uani 1 1 d . .
C9 C 0.3979(14) 0.3292(6) 0.4114(5) 0.079(3) Uani 1 1 d . .
H9A H 0.371050 0.300207 0.384042 0.118 Uiso 1 1 calc GR .
H9B H 0.413743 0.306971 0.444796 0.118 Uiso 1 1 calc GR .
H9C H 0.468376 0.349272 0.398915 0.118 Uiso 1 1 calc GR .
C10 C 0.145(3) 0.4456(16) 0.5392(11) 0.224(18) Uani 1 1 d . .
H10A H 0.127846 0.489520 0.541961 0.337 Uiso 1 1 calc GR .
H10B H 0.205992 0.434794 0.564410 0.337 Uiso 1 1 calc GR .
H10C H 0.075209 0.422000 0.547778 0.337 Uiso 1 1 calc GR .
C11 C 0.1335(12) 0.4951(7) 0.3438(9) 0.108(6) Uani 1 1 d . .
H11A H 0.197620 0.514507 0.324814 0.161 Uiso 1 1 calc GR .
H11B H 0.083199 0.526834 0.358848 0.161 Uiso 1 1 calc GR .
H11C H 0.089544 0.469551 0.318789 0.161 Uiso 1 1 calc GR .
C12 C 0.4823(8) 0.3967(4) 0.2056(3) 0.0473(18) Uani 1 1 d . .
C13 C 0.5735(9) 0.3550(4) 0.2054(3) 0.0512(19) Uani 1 1 d . .
C14 C 0.6482(10) 0.3581(5) 0.1622(4) 0.064(3) Uani 1 1 d . .
H14 H 0.713543 0.331943 0.161091 0.077 Uiso 1 1 calc R .
C15 C 0.6292(11) 0.3981(6) 0.1215(4) 0.069(3) Uani 1 1 d . .
C16 C 0.5386(11) 0.4391(7) 0.1232(4) 0.073(3) Uani 1 1 d . .
H16 H 0.529417 0.468200 0.095115 0.087 Uiso 1 1 calc R .
C17 C 0.4609(9) 0.4381(5) 0.1656(4) 0.059(2) Uani 1 1 d . .
C18 C 0.5905(9) 0.3073(4) 0.2468(4) 0.053(2) Uani 1 1 d . .
H18A H 0.563922 0.322768 0.281565 0.079 Uiso 1 1 calc GR .
H18B H 0.672375 0.296934 0.249107 0.079 Uiso 1 1 calc GR .
H18C H 0.546473 0.270581 0.237137 0.079 Uiso 1 1 calc GR .
C19 C 0.7106(18) 0.4025(8) 0.0728(5) 0.110(6) Uani 1 1 d . .
H19A H 0.790361 0.404911 0.085246 0.165 Uiso 1 1 calc GR .
H19B H 0.691953 0.439334 0.051932 0.165 Uiso 1 1 calc GR .
H19C H 0.701025 0.366097 0.050111 0.165 Uiso 1 1 calc GR .
C20 C 0.3597(11) 0.4822(6) 0.1679(4) 0.065(3) Uani 1 1 d . .
H20A H 0.296367 0.466124 0.146038 0.098 Uiso 1 1 calc GR .
H20B H 0.383356 0.522322 0.153880 0.098 Uiso 1 1 calc GR .
H20C H 0.334063 0.486713 0.205109 0.098 Uiso 1 1 calc GR .
C21 C 0.1407(12) 0.3337(7) 0.2898(6) 0.080(4) Uani 1 1 d . .
H21 H 0.092722 0.350350 0.319717 0.096 Uiso 1 1 calc R .
C22 C 0.0783(19) 0.3458(11) 0.2338(11) 0.156(11) Uani 1 1 d . .
H22A H 0.003749 0.324856 0.233414 0.235 Uiso 1 1 calc R .
H22B H 0.066539 0.390004 0.228995 0.235 Uiso 1 1 calc R .
H22C H 0.126340 0.330061 0.204560 0.235 Uiso 1 1 calc R .
C23 C 0.1617(19) 0.2634(7) 0.2985(11) 0.134(8) Uani 1 1 d . .
H23A H 0.190044 0.245039 0.265100 0.201 Uiso 1 1 calc GR .
H23B H 0.089316 0.243573 0.308847 0.201 Uiso 1 1 calc GR .
H23C H 0.218798 0.257486 0.326941 0.201 Uiso 1 1 calc GR .
C24 C 0.5670(7) 0.5818(3) 0.2770(3) 0.0421(16) Uani 1 1 d . .
C25 C 0.5619(7) 0.6109(4) 0.3346(3) 0.0431(16) Uani 1 1 d . .
H25 H 0.479296 0.613164 0.345535 0.052 Uiso 1 1 calc R .
C26 C 0.6283(7) 0.5742(4) 0.3789(3) 0.0471(17) Uani 1 1 d . .
H26 H 0.689025 0.548755 0.361183 0.057 Uiso 1 1 calc R .
C27 C 0.5500(7) 0.5313(4) 0.4131(3) 0.0440(17) Uani 1 1 d . .
C28 C 0.4960(8) 0.6194(4) 0.2386(3) 0.0452(17) Uani 1 1 d . .
C29 C 0.5451(11) 0.6466(5) 0.1943(4) 0.059(2) Uani 1 1 d . .
H29 H 0.625274 0.642556 0.187868 0.071 Uiso 1 1 calc R .
C30 C 0.4740(14) 0.6813(5) 0.1575(5) 0.074(3) Uani 1 1 d . .
H30 H 0.507421 0.701331 0.127506 0.088 Uiso 1 1 calc R .
C31 C 0.3599(14) 0.6848(5) 0.1664(5) 0.073(3) Uani 1 1 d . .
C32 C 0.3091(11) 0.6580(4) 0.2122(4) 0.062(2) Uani 1 1 d . .
H32 H 0.229059 0.662383 0.218961 0.074 Uiso 1 1 calc R .
C33 C 0.3779(9) 0.6257(4) 0.2464(4) 0.053(2) Uani 1 1 d . .
H33 H 0.343938 0.606805 0.276886 0.064 Uiso 1 1 calc R .
C34 C 0.290(2) 0.7192(7) 0.1267(6) 0.113(4) Uani 1 1 d . U
C35 C 0.6897(9) 0.5691(4) 0.2560(4) 0.055(2) Uani 1 1 d . .
C36 C 0.7016(11) 0.5192(5) 0.2195(4) 0.062(2) Uani 1 1 d . .
H36 H 0.638605 0.492530 0.212860 0.074 Uiso 1 1 calc R .
C37 C 0.8055(12) 0.5099(6) 0.1938(5) 0.077(3) Uani 1 1 d . .
H37 H 0.813839 0.478160 0.167982 0.093 Uiso 1 1 calc R .
C38 C 0.8978(10) 0.5479(6) 0.2067(5) 0.068(3) Uani 1 1 d . .
C39 C 0.8859(9) 0.5963(6) 0.2419(5) 0.069(3) Uani 1 1 d . .
H39 H 0.948834 0.622991 0.248834 0.083 Uiso 1 1 calc R .
C40 C 0.7814(9) 0.6056(5) 0.2668(4) 0.060(2) Uani 1 1 d . .
H40 H 0.773498 0.638023 0.291950 0.072 Uiso 1 1 calc R .
C41 C 1.0136(12) 0.5396(8) 0.1782(7) 0.089(4) Uani 1 1 d . .
C42 C 0.5449(9) 0.7144(5) 0.3635(4) 0.060(2) Uani 1 1 d . .
H42A H 0.568356 0.755969 0.353368 0.091 Uiso 1 1 calc GR .
H42B H 0.565248 0.706811 0.401041 0.091 Uiso 1 1 calc GR .
H42C H 0.461502 0.710114 0.358936 0.091 Uiso 1 1 calc GR .
C43 C 0.7971(9) 0.6329(5) 0.4048(5) 0.063(2) Uani 1 1 d . .
H43A H 0.794279 0.666139 0.378268 0.094 Uiso 1 1 calc GR .
H43B H 0.841182 0.598454 0.390138 0.094 Uiso 1 1 calc GR .
H43C H 0.834165 0.647780 0.437587 0.094 Uiso 1 1 calc GR .
C44 C 0.6165(6) 0.4855(3) 0.4481(3) 0.063(2) Uani 1 1 d . U
C49 C 0.5515(7) 0.4485(5) 0.4820(4) 0.087(4) Uani 1 1 d G U
H49 H 0.470671 0.454201 0.484350 0.105 Uiso 1 1 calc R .
C48 C 0.6048(11) 0.4033(5) 0.5124(4) 0.136(6) Uani 1 1 d G U
H48 H 0.560406 0.378013 0.535574 0.163 Uiso 1 1 calc R .
C47 C 0.7232(11) 0.3949(5) 0.5090(5) 0.164(8) Uani 1 1 d DG U
C46 C 0.7882(7) 0.4319(6) 0.4751(5) 0.124(5) Uani 1 1 d G U
H46 H 0.869035 0.426188 0.472751 0.149 Uiso 1 1 calc R .
C45 C 0.7349(6) 0.4771(4) 0.4447(3) 0.080(3) Uani 1 1 d G U
H45 H 0.779303 0.502376 0.421526 0.096 Uiso 1 1 calc R .
C50 C 0.781(2) 0.3448(10) 0.5393(9) 0.236(9) Uani 1 1 d D U
C51 C 0.4687(8) 0.5674(5) 0.4477(3) 0.0495(18) Uani 1 1 d . .
C52 C 0.3553(8) 0.5780(5) 0.4331(3) 0.0524(19) Uani 1 1 d . .
H52 H 0.327066 0.561408 0.400412 0.063 Uiso 1 1 calc R .
C53 C 0.2819(10) 0.6126(5) 0.4655(4) 0.063(2) Uani 1 1 d . .
H53 H 0.204417 0.619982 0.455290 0.075 Uiso 1 1 calc R .
C54 C 0.3254(11) 0.6358(5) 0.5130(4) 0.064(3) Uani 1 1 d . .
C55 C 0.4371(13) 0.6286(7) 0.5282(5) 0.083(4) Uani 1 1 d . .
H55 H 0.465257 0.647272 0.560029 0.100 Uiso 1 1 calc R .
C56 C 0.5091(10) 0.5930(6) 0.4960(4) 0.070(3) Uani 1 1 d . .
H56 H 0.586387 0.585971 0.506755 0.083 Uiso 1 1 calc R .
C57 C 0.2466(15) 0.6734(9) 0.5489(7) 0.099(5) Uani 1 1 d . .
Sb1 Sb 0.10277(6) 0.71046(4) 0.34838(4) 0.0792(3) Uani 1 1 d . .
F13 F 0.0529(8) 0.6657(7) 0.4073(5) 0.144(5) Uani 1 1 d . .
F14 F 0.1298(10) 0.6365(5) 0.3129(8) 0.169(7) Uani 1 1 d . .
F15 F 0.2534(8) 0.7121(7) 0.3707(6) 0.160(6) Uani 1 1 d . .
F16 F 0.0758(10) 0.7858(6) 0.3780(4) 0.127(4) Uani 1 1 d . .
F17 F -0.0467(6) 0.7087(4) 0.3196(4) 0.088(2) Uani 1 1 d . .
F18 F 0.1498(6) 0.7517(3) 0.2860(4) 0.086(2) Uani 1 1 d . .

loop_
_atom_site_aniso_label
_atom_site_aniso_U_11
_atom_site_aniso_U_22
_atom_site_aniso_U_33
_atom_site_aniso_U_23
_atom_site_aniso_U_13
_atom_site_aniso_U_12
Au1 0.03548(15) 0.04534(16) 0.1018(3) -0.01345(18) -0.00469(17) 0.00494(15)
Cl1 0.0406(13) 0.080(2) 0.275(6) -0.044(3) -0.025(3) 0.0196(14)
P1 0.0323(8) 0.0368(8) 0.0568(11) 0.0003(9) 0.0000(9) 0.0005(7)
F1 0.184(11) 0.183(11) 0.174(10) 0.085(8) -0.020(9) 0.050(9)
F2 0.336(19) 0.123(7) 0.161(9) 0.000(6) -0.162(10) 0.012(9)
F3 0.181(10) 0.092(5) 0.191(11) 0.063(6) -0.065(8) 0.015(6)
F4 0.075(6) 0.218(14) 0.211(13) -0.122(12) 0.064(7) -0.021(8)
F5 0.092(6) 0.134(9) 0.189(10) 0.013(8) 0.093(7) 0.002(6)
F6 0.079(7) 0.232(16) 0.149(9) -0.023(10) 0.030(7) 0.055(9)
F7 0.39(3) 0.164(11) 0.263(15) 0.048(10) -0.17(2) 0.111(14)
F8 0.32(2) 0.29(2) 0.34(2) 0.17(2) -0.127(15) 0.101(15)
F9 0.38(2) 0.204(13) 0.187(10) 0.077(9) -0.166(12) 0.048(16)
F10 0.194(17) 0.39(3) 0.118(9) -0.103(15) 0.021(10) 0.118(19)
F11 0.151(12) 0.213(16) 0.268(18) -0.138(14) 0.139(13) -0.046(11)
F12 0.29(2) 0.119(10) 0.262(19) -0.050(11) 0.206(18) 0.006(11)
O1 0.037(3) 0.039(3) 0.048(3) -0.001(2) 0.006(2) -0.004(2)
O2 0.033(3) 0.051(3) 0.046(3) 0.000(2) 0.001(2) -0.002(2)
O3 0.045(3) 0.041(3) 0.060(3) -0.009(2) 0.000(3) 0.001(2)
O4 0.036(3) 0.060(4) 0.060(3) -0.009(3) -0.004(3) -0.005(3)
N1 0.042(3) 0.050(4) 0.047(3) 0.000(3) -0.002(3) -0.003(3)
N2 0.049(4) 0.068(5) 0.072(5) 0.010(4) -0.011(4) -0.010(5)
N3 0.052(5) 0.036(4) 0.109(7) 0.005(4) -0.016(5) -0.012(3)
C1 0.031(3) 0.037(3) 0.053(4) 0.004(3) 0.004(3) 0.001(3)
C2 0.038(3) 0.039(3) 0.058(4) 0.001(3) 0.009(4) -0.013(3)
C3 0.061(6) 0.055(5) 0.078(6) -0.006(4) 0.033(5) -0.013(5)
C4 0.085(8) 0.058(5) 0.059(5) -0.005(4) 0.020(6) -0.011(6)
C5 0.18(2) 0.096(11) 0.083(9) -0.010(8) 0.063(11) -0.010(12)
C6 0.151(19) 0.126(16) 0.116(13) -0.042(12) 0.071(14) -0.011(16)
C7 0.102(13) 0.091(11) 0.148(16) -0.049(11) 0.063(12) -0.026(10)
C8 0.062(7) 0.052(5) 0.121(10) -0.014(6) 0.043(7) -0.005(5)
C9 0.100(10) 0.069(7) 0.067(6) 0.013(5) -0.008(7) 0.005(7)
C10 0.27(4) 0.25(3) 0.15(2) -0.10(2) 0.13(2) -0.03(3)
C11 0.052(6) 0.059(7) 0.21(2) -0.016(10) 0.012(9) 0.003(6)
C12 0.046(4) 0.051(5) 0.045(4) 0.000(3) 0.002(3) -0.004(4)
C13 0.058(5) 0.049(4) 0.046(4) -0.008(3) 0.005(4) -0.002(4)
C14 0.057(6) 0.061(6) 0.074(6) -0.006(5) 0.017(5) 0.004(5)
C15 0.077(7) 0.086(8) 0.043(5) 0.001(5) 0.014(4) 0.015(6)
C16 0.072(7) 0.101(9) 0.045(5) 0.022(5) 0.010(4) 0.009(7)
C17 0.054(5) 0.069(6) 0.053(5) 0.006(4) 0.004(4) 0.005(5)
C18 0.059(5) 0.039(4) 0.061(5) -0.008(3) -0.002(4) 0.009(4)
C19 0.139(15) 0.122(12) 0.069(7) -0.015(7) 0.057(9) -0.005(12)
C20 0.069(6) 0.077(7) 0.051(5) 0.005(4) -0.005(4) 0.016(6)
C21 0.062(7) 0.086(9) 0.092(8) -0.023(7) 0.017(6) -0.014(7)
C22 0.116(16) 0.122(16) 0.23(3) -0.005(16) -0.103(18) -0.027(13)
C23 0.108(14) 0.064(8) 0.23(2) 0.016(11) -0.007(15) -0.028(9)
C24 0.037(4) 0.033(4) 0.056(4) -0.003(3) 0.004(3) -0.003(3)
C25 0.032(3) 0.044(4) 0.053(4) -0.001(3) 0.004(3) -0.001(3)
C26 0.033(3) 0.048(4) 0.060(4) -0.015(4) -0.002(3) 0.004(4)
C27 0.041(4) 0.046(4) 0.045(4) -0.001(3) -0.009(3) 0.002(3)
C28 0.054(5) 0.035(4) 0.046(4) -0.004(3) 0.003(3) -0.003(3)
C29 0.074(7) 0.051(5) 0.052(5) 0.005(4) 0.013(4) 0.003(5)
C30 0.107(11) 0.057(6) 0.057(6) 0.017(5) 0.008(6) 0.012(7)
C31 0.105(10) 0.045(5) 0.069(7) -0.005(4) -0.029(6) 0.005(6)
C32 0.063(6) 0.052(5) 0.071(6) 0.007(4) -0.014(5) 0.000(5)
C33 0.054(5) 0.046(4) 0.060(5) 0.004(4) -0.001(4) 0.002(4)
C34 0.185(11) 0.077(5) 0.076(7) 0.014(5) -0.046(7) 0.018(6)
C35 0.052(5) 0.049(4) 0.064(5) -0.004(4) 0.020(4) -0.010(5)
C36 0.064(6) 0.053(5) 0.068(6) -0.007(4) 0.023(5) -0.010(5)
C37 0.080(8) 0.070(6) 0.081(7) -0.014(5) 0.045(6) -0.004(6)
C38 0.049(5) 0.080(7) 0.075(6) 0.012(5) 0.021(5) 0.000(5)
C39 0.040(5) 0.091(8) 0.077(6) -0.009(6) 0.012(5) -0.011(5)
C40 0.044(5) 0.061(6) 0.075(6) -0.007(5) 0.016(4) -0.004(4)
C41 0.058(7) 0.113(11) 0.095(9) -0.013(9) 0.022(7) 0.009(7)
C42 0.054(5) 0.053(5) 0.074(6) -0.024(5) 0.003(4) 0.005(4)
C43 0.038(4) 0.059(5) 0.091(7) -0.007(5) -0.005(5) -0.007(4)
C44 0.068(6) 0.057(5) 0.065(5) 0.007(4) -0.022(5) 0.011(5)
C49 0.097(9) 0.080(8) 0.085(8) 0.028(6) -0.019(7) 0.000(7)
C48 0.180(13) 0.112(12) 0.117(12) 0.059(10) -0.062(12) -0.010(11)
C47 0.185(14) 0.151(16) 0.155(15) 0.064(12) -0.089(12) 0.037(13)
C46 0.122(11) 0.131(13) 0.119(11) 0.003(8) -0.059(9) 0.061(11)
C45 0.068(6) 0.090(8) 0.083(7) 0.001(6) -0.037(5) 0.021(6)
C50 0.32(2) 0.184(11) 0.202(10) 0.060(11) -0.148(13) 0.086(14)
C51 0.047(4) 0.057(5) 0.045(4) -0.002(4) 0.001(3) 0.003(4)
C52 0.045(4) 0.062(5) 0.050(4) -0.005(4) 0.001(3) 0.004(4)
C53 0.051(5) 0.075(6) 0.061(5) -0.003(5) 0.013(4) 0.004(5)
C54 0.070(7) 0.059(5) 0.063(6) -0.012(4) 0.024(5) -0.007(5)
C55 0.083(9) 0.107(10) 0.060(6) -0.031(6) 0.013(6) -0.022(8)
C56 0.050(5) 0.100(9) 0.058(5) -0.007(5) 0.001(4) -0.010(6)
C57 0.086(10) 0.106(12) 0.106(11) -0.054(9) 0.040(8) -0.016(9)
Sb1 0.0343(3) 0.0734(5) 0.1300(7) 0.0270(5) -0.0010(4) -0.0073(3)
F13 0.053(4) 0.198(12) 0.180(10) 0.093(9) -0.030(5) -0.033(6)
F14 0.083(7) 0.084(6) 0.34(2) 0.042(10) 0.036(10) -0.008(6)
F15 0.052(4) 0.184(12) 0.244(13) 0.121(11) -0.041(6) -0.046(6)
F16 0.105(7) 0.160(10) 0.116(7) -0.047(7) 0.003(6) -0.022(7)
F17 0.046(3) 0.108(6) 0.111(5) 0.022(5) -0.004(4) -0.018(4)
F18 0.055(4) 0.064(4) 0.140(7) 0.013(4) 0.023(4) -0.001(3)

loop_
_atom_type_symbol
_atom_type_description
_atom_type_scat_dispersion_real
_atom_type_scat_dispersion_imag
_atom_type_scat_source
C C 0.0033 0.0016 'International Tables Vol C Tables 4.2.6.8 and 6.1.1.4'
H H 0.0000 0.0000 'International Tables Vol C Tables 4.2.6.8 and 6.1.1.4'
Au Au -2.0133 8.8022 'International Tables Vol C Tables 4.2.6.8 and 6.1.1.4'
Cl Cl 0.1484 0.1585 'International Tables Vol C Tables 4.2.6.8 and 6.1.1.4'
F F 0.0171 0.0103 'International Tables Vol C Tables 4.2.6.8 and 6.1.1.4'
N N 0.0061 0.0033 'International Tables Vol C Tables 4.2.6.8 and 6.1.1.4'
O O 0.0106 0.0060 'International Tables Vol C Tables 4.2.6.8 and 6.1.1.4'
P P 0.1023 0.0942 'International Tables Vol C Tables 4.2.6.8 and 6.1.1.4'
Sb Sb -0.5866 1.5461 'International Tables Vol C Tables 4.2.6.8 and 6.1.1.4'

loop_
_geom_angle_atom_site_label_1
_geom_angle_atom_site_label_2
_geom_angle_atom_site_label_3
_geom_angle
P1 Au1 Cl1 175.79(13)
O1 P1 Au1 117.4(2)
O1 P1 C1 97.4(3)
O2 P1 Au1 116.3(2)
O2 P1 O1 105.0(3)
O2 P1 C1 100.2(3)
C1 P1 Au1 117.6(3)
C24 O1 P1 125.6(5)
C27 O2 P1 121.8(5)
C25 O3 C42 114.1(7)
C26 O4 C43 116.4(7)
N2 N1 C1 111.9(7)
N2 N1 C12 117.8(7)
C1 N1 C12 130.3(7)
N3 N2 N1 105.7(8)
N2 N3 C2 114.0(8)
N2 N3 C21 115.6(9)
C2 N3 C21 130.4(10)
N1 C1 P1 122.2(6)
C2 C1 P1 132.3(6)
C2 C1 N1 105.5(7)
N3 C2 C3 124.5(8)
C1 C2 N3 102.8(8)
C1 C2 C3 132.4(8)
C4 C3 C2 119.5(10)
C8 C3 C2 118.2(12)
C8 C3 C4 122.2(11)
C3 C4 C9 121.4(9)
C5 C4 C3 119.1(14)
C5 C4 C9 119.6(14)
C4 C5 H5 120.5
C4 C5 C6 119.0(18)
C6 C5 H5 120.5
C5 C6 C10 120(3)
C7 C6 C5 121.6(16)
C7 C6 C10 118(3)
C6 C7 H7 118.8
C6 C7 C8 122.3(18)
C8 C7 H7 118.8
C3 C8 C7 115.5(16)
C3 C8 C11 122.5(12)
C7 C8 C11 121.9(15)
C4 C9 H9A 109.5
C4 C9 H9B 109.5
C4 C9 H9C 109.5
H9A C9 H9B 109.5
H9A C9 H9C 109.5
H9B C9 H9C 109.5
C6 C10 H10A 109.5
C6 C10 H10B 109.5
C6 C10 H10C 109.5
H10A C10 H10B 109.5
H10A C10 H10C 109.5
H10B C10 H10C 109.5
C8 C11 H11A 109.5
C8 C11 H11B 109.5
C8 C11 H11C 109.5
H11A C11 H11B 109.5
H11A C11 H11C 109.5
H11B C11 H11C 109.5
C13 C12 N1 117.4(8)
C17 C12 N1 118.3(8)
C17 C12 C13 124.3(8)
C12 C13 C18 123.8(8)
C14 C13 C12 116.6(9)
C14 C13 C18 119.5(9)
C13 C14 H14 119.7
C15 C14 C13 120.7(10)
C15 C14 H14 119.7
C14 C15 C16 121.2(10)
C14 C15 C19 122.0(12)
C16 C15 C19 116.7(12)
C15 C16 H16 119.8
C15 C16 C17 120.5(10)
C17 C16 H16 119.8
C12 C17 C16 116.6(10)
C12 C17 C20 122.0(9)
C16 C17 C20 121.4(10)
C13 C18 H18A 109.5
C13 C18 H18B 109.5
C13 C18 H18C 109.5
H18A C18 H18B 109.5
H18A C18 H18C 109.5
H18B C18 H18C 109.5
C15 C19 H19A 109.5
C15 C19 H19B 109.5
C15 C19 H19C 109.5
H19A C19 H19B 109.5
H19A C19 H19C 109.5
H19B C19 H19C 109.5
C17 C20 H20A 109.5
C17 C20 H20B 109.5
C17 C20 H20C 109.5
H20A C20 H20B 109.5
H20A C20 H20C 109.5
H20B C20 H20C 109.5
N3 C21 H21 109.8
N3 C21 C22 106.8(13)
N3 C21 C23 109.9(13)
C22 C21 H21 109.8
C23 C21 H21 109.8
C23 C21 C22 110.7(15)
C21 C22 H22A 109.5
C21 C22 H22B 109.5
C21 C22 H22C 109.5
H22A C22 H22B 109.5
H22A C22 H22C 109.5
H22B C22 H22C 109.5
C21 C23 H23A 109.5
C21 C23 H23B 109.5
C21 C23 H23C 109.5
H23A C23 H23B 109.5
H23A C23 H23C 109.5
H23B C23 H23C 109.5
O1 C24 C25 107.0(6)
O1 C24 C28 102.6(6)
O1 C24 C35 109.1(6)
C28 C24 C25 109.9(6)
C28 C24 C35 112.8(7)
C35 C24 C25 114.6(7)
O3 C25 C24 106.6(6)
O3 C25 H25 107.8
O3 C25 C26 111.7(7)
C24 C25 H25 107.8
C26 C25 C24 114.8(7)
C26 C25 H25 107.8
O4 C26 C25 112.6(7)
O4 C26 H26 108.7
O4 C26 C27 104.2(7)
C25 C26 H26 108.7
C27 C26 C25 113.8(6)
C27 C26 H26 108.7
O2 C27 C26 108.2(6)
O2 C27 C44 107.0(7)
O2 C27 C51 106.4(7)
C44 C27 C26 114.0(7)
C51 C27 C26 111.5(7)
C51 C27 C44 109.3(7)
C29 C28 C24 121.1(9)
C29 C28 C33 118.6(9)
C33 C28 C24 120.3(8)
C28 C29 H29 120.1
C28 C29 C30 119.7(11)
C30 C29 H29 120.1
C29 C30 H30 120.4
C31 C30 C29 119.2(11)
C31 C30 H30 120.4
C30 C31 C32 121.5(11)
C30 C31 C34 117.2(15)
C32 C31 C34 121.2(16)
C31 C32 H32 120.9
C33 C32 C31 118.2(12)
C33 C32 H32 120.9
C28 C33 H33 118.6
C32 C33 C28 122.7(10)
C32 C33 H33 118.6
F1 C34 C31 111.0(14)
F2 C34 F1 86(2)
F2 C34 C31 116.0(13)
F3 C34 F1 95.2(17)
F3 C34 F2 122.1(13)
F3 C34 C31 117.2(18)
C36 C35 C24 116.3(9)
C40 C35 C24 123.7(8)
C40 C35 C36 119.8(9)
C35 C36 H36 120.2
C37 C36 C35 119.6(11)
C37 C36 H36 120.2
C36 C37 H37 120.7
C36 C37 C38 118.6(10)
C38 C37 H37 120.7
C37 C38 C41 120.0(12)
C39 C38 C37 121.7(10)
C39 C38 C41 118.2(12)
C38 C39 H39 120.5
C40 C39 C38 119.1(11)
C40 C39 H39 120.5
C35 C40 C39 121.2(10)
C35 C40 H40 119.4
C39 C40 H40 119.4
F4 C41 F5 110.5(14)
F4 C41 F6 101.5(15)
F4 C41 C38 113.1(13)
F5 C41 F6 106.9(15)
F5 C41 C38 113.7(13)
F6 C41 C38 110.3(12)
O3 C42 H42A 109.5
O3 C42 H42B 109.5
O3 C42 H42C 109.5
H42A C42 H42B 109.5
H42A C42 H42C 109.5
H42B C42 H42C 109.5
O4 C43 H43A 109.5
O4 C43 H43B 109.5
O4 C43 H43C 109.5
H43A C43 H43B 109.5
H43A C43 H43C 109.5
H43B C43 H43C 109.5
C49 C44 C27 116.6(6)
C49 C44 C45 120.0
C45 C44 C27 123.3(6)
C44 C49 H49 120.0
C48 C49 C44 120.0
C48 C49 H49 120.0
C49 C48 H48 120.0
C49 C48 C47 120.0
C47 C48 H48 120.0
C48 C47 C46 120.0
C48 C47 C50 120.6(14)
C46 C47 C50 119.3(14)
C47 C46 H46 120.0
C45 C46 C47 120.0
C45 C46 H46 120.0
C44 C45 H45 120.0
C46 C45 C44 120.0
C46 C45 H45 120.0
F7 C50 F8 102.8(19)
F7 C50 F9 107.1(19)
F7 C50 C47 114.8(17)
F8 C50 F9 106.0(17)
F8 C50 C47 115.4(19)
F9 C50 C47 109.9(17)
C52 C51 C27 122.3(8)
C52 C51 C56 118.4(9)
C56 C51 C27 119.3(9)
C51 C52 H52 119.4
C51 C52 C53 121.3(9)
C53 C52 H52 119.4
C52 C53 H53 121.0
C54 C53 C52 118.0(10)
C54 C53 H53 121.0
C53 C54 C57 118.7(12)
C55 C54 C53 123.1(10)
C55 C54 C57 118.2(12)
C54 C55 H55 120.8
C54 C55 C56 118.4(11)
C56 C55 H55 120.8
C51 C56 H56 119.6
C55 C56 C51 120.8(11)
C55 C56 H56 119.6
F10 C57 F11 102.9(18)
F10 C57 F12 105.9(19)
F10 C57 C54 116.3(18)
F11 C57 C54 112.9(13)
F12 C57 F11 104(2)
F12 C57 C54 113.4(14)
F13 Sb1 F14 88.5(7)
F13 Sb1 F17 90.1(4)
F13 Sb1 F18 176.4(6)
F14 Sb1 F17 87.5(5)
F14 Sb1 F18 88.4(6)
F15 Sb1 F13 93.9(4)
F15 Sb1 F14 90.0(7)
F15 Sb1 F17 175.2(6)
F15 Sb1 F18 88.0(4)
F16 Sb1 F13 95.7(7)
F16 Sb1 F14 175.5(7)
F16 Sb1 F15 91.4(7)
F16 Sb1 F17 90.8(5)
F16 Sb1 F18 87.4(5)
F18 Sb1 F17 87.9(4)

loop_
_geom_bond_atom_site_label_1
_geom_bond_atom_site_label_2
_geom_bond_distance
Au1 Cl1 2.250(3)
Au1 P1 2.1858(19)
P1 O1 1.574(6)
P1 O2 1.573(6)
P1 C1 1.809(8)
F1 C34 1.39(3)
F2 C34 1.26(2)
F3 C34 1.21(2)
F4 C41 1.265(19)
F5 C41 1.30(2)
F6 C41 1.313(19)
F7 C50 1.34(2)
F8 C50 1.34(2)
F9 C50 1.35(2)
F10 C57 1.20(2)
F11 C57 1.31(2)
F12 C57 1.27(2)
O1 C24 1.483(9)
O2 C27 1.497(10)
O3 C25 1.390(10)
O3 C42 1.441(10)
O4 C26 1.411(10)
O4 C43 1.447(12)
N1 N2 1.314(12)
N1 C1 1.382(11)
N1 C12 1.457(11)
N2 N3 1.273(14)
N3 C2 1.401(12)
N3 C21 1.478(15)
C1 C2 1.382(10)
C2 C3 1.438(13)
C3 C4 1.393(17)
C3 C8 1.388(16)
C4 C5 1.384(17)
C4 C9 1.496(19)
C5 H5 0.9500
C5 C6 1.39(3)
C6 C7 1.31(3)
C6 C10 1.54(2)
C7 H7 0.9500
C7 C8 1.44(2)
C8 C11 1.48(2)
C9 H9A 0.9800
C9 H9B 0.9800
C9 H9C 0.9800
C10 H10A 0.9800
C10 H10B 0.9800
C10 H10C 0.9800
C11 H11A 0.9800
C11 H11B 0.9800
C11 H11C 0.9800
C12 C13 1.396(14)
C12 C17 1.368(13)
C13 C14 1.385(13)
C13 C18 1.479(13)
C14 H14 0.9500
C14 C15 1.354(16)
C15 C16 1.382(17)
C15 C19 1.543(16)
C16 H16 0.9500
C16 C17 1.391(14)
C17 C20 1.522(15)
C18 H18A 0.9800
C18 H18B 0.9800
C18 H18C 0.9800
C19 H19A 0.9800
C19 H19B 0.9800
C19 H19C 0.9800
C20 H20A 0.9800
C20 H20B 0.9800
C20 H20C 0.9800
C21 H21 1.0000
C21 C22 1.59(3)
C21 C23 1.57(2)
C22 H22A 0.9800
C22 H22B 0.9800
C22 H22C 0.9800
C23 H23A 0.9800
C23 H23B 0.9800
C23 H23C 0.9800
C24 C25 1.570(11)
C24 C28 1.507(12)
C24 C35 1.544(12)
C25 H25 1.0000
C25 C26 1.566(12)
C26 H26 1.0000
C26 C27 1.560(13)
C27 C44 1.536(10)
C27 C51 1.502(12)
C28 C29 1.376(13)
C28 C33 1.394(14)
C29 H29 0.9500
C29 C30 1.447(16)
C30 H30 0.9500
C30 C31 1.35(2)
C31 C32 1.410(18)
C31 C34 1.486(19)
C32 H32 0.9500
C32 C33 1.366(14)
C33 H33 0.9500
C35 C36 1.424(13)
C35 C40 1.357(14)
C36 H36 0.9500
C36 C37 1.381(15)
C37 H37 0.9500
C37 C38 1.393(19)
C38 C39 1.379(18)
C38 C41 1.533(16)
C39 H39 0.9500
C39 C40 1.379(14)
C40 H40 0.9500
C42 H42A 0.9800
C42 H42B 0.9800
C42 H42C 0.9800
C43 H43A 0.9800
C43 H43B 0.9800
C43 H43C 0.9800
C44 C49 1.3900
C44 C45 1.3900
C49 H49 0.9500
C49 C48 1.3900
C48 H48 0.9500
C48 C47 1.3900
C47 C46 1.3900
C47 C50 1.488(16)
C46 H46 0.9500
C46 C45 1.3900
C45 H45 0.9500
C51 C52 1.387(13)
C51 C56 1.407(14)
C52 H52 0.9500
C52 C53 1.397(13)
C53 H53 0.9500
C53 C54 1.382(16)
C54 C55 1.36(2)
C54 C57 1.521(16)
C55 H55 0.9500
C55 C56 1.396(18)
C56 H56 0.9500
Sb1 F13 1.856(10)
Sb1 F14 1.866(15)
Sb1 F15 1.838(9)
Sb1 F16 1.827(12)
Sb1 F17 1.880(7)
Sb1 F18 1.877(8)
